data_7029749
loop_
_publ_author_name
'Ko\<renkov\'a, Monika'
'Mairychov\'a, Barbora'
'R\%u\<zi\<cka, Ale\<s'
'Jambor, Roman'
'Dost\'al, Libor'

_publ_section_title
;
 Synthesis of heteroboroxines with MB2O3 core (M = Sb, Bi, Sn)-an
 influence of the substitution of parent boronic acids.
;
_journal_issue 19
_journal_name_full 'Dalton transactions (Cambridge, England : 2003)'
_journal_page_first 7096
_journal_page_last 7108
_journal_paper_doi 10.1039/c3dt53012d
_journal_volume 43
_journal_year 2014
_chemical_formula_moiety '2(C32 H32 B2 N4 O3 Sn), 3(C7 H8)'
_chemical_formula_sum 'C85 H88 B4 N8 O6 Sn2'
_chemical_formula_weight 1598.25
_chemical_name_systematic
; 
 ? 
;
_space_group_IT_number 2
_symmetry_cell_setting triclinic
_symmetry_space_group_name_Hall '-P 1'
_symmetry_space_group_name_H-M 'P -1'
_atom_sites_solution_hydrogens geom
_atom_sites_solution_primary direct
_atom_sites_solution_secondary difmap
_audit_creation_method SHELXL-97
_cell_angle_alpha 87.385(10)
_cell_angle_beta 88.092(11)
_cell_angle_gamma 85.368(10)
_cell_formula_units_Z 2
_cell_length_a 13.521(2)
_cell_length_b 16.0020(15)
_cell_length_c 18.2780(19)
_cell_measurement_reflns_used 68075
_cell_measurement_temperature 150(1)
_cell_measurement_theta_max 27.2
_cell_measurement_theta_min 1
_cell_volume 3935.9(8)
_computing_cell_refinement 'COLLECT and DENZO'
_computing_data_collection 'COLLECT (Hooft, 1998) and DENZO (Otwinowski & Minor, 1997)'
_computing_data_reduction 'COLLECT and DENZO'
_computing_molecular_graphics 'PLATON (Spek, 2003)'
_computing_publication_material 'SHELXL-97 (Sheldrick, 2008)'
_computing_structure_refinement 'SHELXL-97 (Sheldrick, 1997)'
_computing_structure_solution 'SIR92 (Altomare et al., 1994)'
_diffrn_ambient_temperature 150(1)
_diffrn_detector_area_resol_mean 9.091
_diffrn_measured_fraction_theta_full 0.987
_diffrn_measured_fraction_theta_max 0.987
_diffrn_measurement_device_type 'Bruker Nonius KappaCCD area detector'
_diffrn_measurement_method '\f and \w scans to fill the Ewald sphere'
_diffrn_radiation_monochromator graphite
_diffrn_radiation_source 'fine-focus sealed tube'
_diffrn_radiation_type MoK\a
_diffrn_radiation_wavelength 0.71073
_diffrn_reflns_av_R_equivalents 0.0699
_diffrn_reflns_av_sigmaI/netI 0.0465
_diffrn_reflns_limit_h_max 17
_diffrn_reflns_limit_h_min -17
_diffrn_reflns_limit_k_max 20
_diffrn_reflns_limit_k_min -20
_diffrn_reflns_limit_l_max 23
_diffrn_reflns_limit_l_min -23
_diffrn_reflns_number 67690
_diffrn_reflns_theta_full 27.20
_diffrn_reflns_theta_max 27.2
_diffrn_reflns_theta_min 1.51
_diffrn_standards_number 0
_exptl_absorpt_coefficient_mu 0.693
_exptl_absorpt_correction_T_max 0.869
_exptl_absorpt_correction_T_min 0.760
_exptl_absorpt_correction_type integration
_exptl_absorpt_process_details
;
Gaussian integration (Coppens, 1970)
;
_exptl_crystal_colour colourless
_exptl_crystal_density_diffrn 1.349
_exptl_crystal_density_method 'not measured'
_exptl_crystal_description block
_exptl_crystal_F_000 1644
_exptl_crystal_size_max 0.60
_exptl_crystal_size_mid 0.36
_exptl_crystal_size_min 0.32
_platon_squeeze_details
;
;
_refine_diff_density_max 2.587
_refine_diff_density_min -1.606
_refine_diff_density_rms 0.150
_refine_ls_extinction_method none
_refine_ls_goodness_of_fit_ref 1.214
_refine_ls_hydrogen_treatment constr
_refine_ls_matrix_type full
_refine_ls_number_parameters 934
_refine_ls_number_reflns 17268
_refine_ls_number_restraints 0
_refine_ls_restrained_S_all 1.214
_refine_ls_R_factor_all 0.1031
_refine_ls_R_factor_gt 0.0841
_refine_ls_shift/su_max 0.001
_refine_ls_shift/su_mean 0.000
_refine_ls_structure_factor_coef Fsqd
_refine_ls_weighting_details 'calc w=1/[\s^2^(Fo^2^)+(0.0000P)^2^+49.4839P] where P=(Fo^2^+2Fc^2^)/3'
_refine_ls_weighting_scheme calc
_refine_ls_wR_factor_gt 0.1838
_refine_ls_wR_factor_ref 0.1921
_reflns_number_gt 13784
_reflns_number_total 17318
_reflns_threshold_expression >2sigma(I)
_cod_data_source_file c3dt53012d2.cif
_cod_data_source_block shelxl
_cod_depositor_comments
;Adding full bibliography for
 ./tmp-cod-update-bibliographies-12899/cifs/7029749.cif.
;
_cod_database_code 7029749

loop_
_symmetry_equiv_pos_as_xyz
'x, y, z'
'-x, -y, -z'

loop_
_atom_site_label
_atom_site_type_symbol
_atom_site_fract_x
_atom_site_fract_y
_atom_site_fract_z
_atom_site_U_iso_or_equiv
_atom_site_adp_type
_atom_site_occupancy
_atom_site_symmetry_multiplicity
_atom_site_calc_flag
_atom_site_refinement_flags
Sn2 Sn 0.22269(4) 0.66653(3) 0.60041(2) 0.02352(12) Uani 1 1 d .
Sn1 Sn 0.26426(4) 0.68609(3) 0.09482(2) 0.02320(12) Uani 1 1 d .
O6 O 0.2780(4) 0.5535(3) 0.5604(2) 0.0265(10) Uani 1 1 d .
C125 C -0.2382(6) 0.6570(5) 0.2860(4) 0.0331(16) Uani 1 1 d .
O1 O 0.3895(4) 0.6730(3) 0.0292(3) 0.0290(11) Uani 1 1 d .
O4 O 0.1007(4) 0.6585(3) 0.5384(3) 0.0280(10) Uani 1 1 d .
O3 O 0.2268(4) 0.5744(3) 0.0580(2) 0.0250(10) Uani 1 1 d .
O5 O 0.1526(4) 0.5339(3) 0.4748(2) 0.0259(10) Uani 1 1 d .
O2 O 0.3612(4) 0.5441(3) -0.0260(2) 0.0263(10) Uani 1 1 d .
C1 C 0.3103(5) 0.6504(4) 0.2019(3) 0.0238(13) Uani 1 1 d .
N5 N 0.3816(4) 0.6300(4) 0.6720(3) 0.0279(12) Uani 1 1 d .
C26 C 0.2447(5) 0.4336(4) 0.0000(3) 0.0227(13) Uani 1 1 d .
C126 C 0.2800(5) 0.4140(4) 0.4987(3) 0.0245(14) Uani 1 1 d .
C101 C 0.1795(5) 0.6292(4) 0.7080(3) 0.0228(13) Uani 1 1 d .
C6 C 0.2465(6) 0.6057(4) 0.2463(3) 0.0254(14) Uani 1 1 d .
C19 C 0.4992(5) 0.6247(4) -0.0789(3) 0.0215(13) Uani 1 1 d .
N1 N 0.3912(5) 0.7950(4) 0.1424(3) 0.0293(13) Uani 1 1 d .
C122 C -0.1543(5) 0.6458(4) 0.3334(4) 0.0258(14) Uani 1 1 d .
C113 C 0.2873(6) 0.7613(4) 0.5349(4) 0.0298(15) Uani 1 1 d .
C119 C 0.0032(5) 0.6208(4) 0.4297(4) 0.0269(14) Uani 1 1 d .
C29 C 0.1816(5) 0.2754(4) -0.0307(4) 0.0266(14) Uani 1 1 d .
C24 C 0.5319(5) 0.5572(4) -0.1218(3) 0.0232(13) Uani 1 1 d .
H24 H 0.5005 0.5076 -0.1166 0.028 Uiso 1 1 d R
N6 N 0.0870(5) 0.7798(4) 0.6541(3) 0.0291(13) Uani 1 1 d .
C124 C -0.0221(5) 0.5564(4) 0.3863(4) 0.0252(14) Uani 1 1 d .
H124 H 0.0145 0.5046 0.3893 0.030 Uiso 1 1 d R
C13 C 0.1833(5) 0.7790(4) 0.0303(4) 0.0260(14) Uani 1 1 d .
C102 C 0.2477(6) 0.5770(4) 0.7490(4) 0.0265(14) Uani 1 1 d .
C103 C 0.2154(6) 0.5470(5) 0.8180(4) 0.0353(17) Uani 1 1 d .
H103 H 0.2588 0.5125 0.8466 0.042 Uiso 1 1 d R
C106 C 0.0859(5) 0.6548(4) 0.7358(4) 0.0255(14) Uani 1 1 d .
C23 C 0.6100(5) 0.5626(4) -0.1717(4) 0.0251(14) Uani 1 1 d .
H23 H 0.6299 0.5173 -0.2003 0.030 Uiso 1 1 d R
C31 C 0.1594(5) 0.4032(4) 0.0353(4) 0.0273(14) Uani 1 1 d .
H31 H 0.1218 0.4370 0.0676 0.033 Uiso 1 1 d R
B3 B 0.0913(6) 0.6050(5) 0.4858(4) 0.0239(15) Uani 1 1 d .
C28 C 0.2660(6) 0.3039(4) -0.0639(4) 0.0277(14) Uani 1 1 d .
H28 H 0.3028 0.2704 -0.0969 0.033 Uiso 1 1 d R
C123 C -0.0999(5) 0.5680(4) 0.3384(4) 0.0282(15) Uani 1 1 d .
H123 H -0.1153 0.5244 0.3100 0.034 Uiso 1 1 d R
C127 C 0.2368(6) 0.3688(4) 0.4473(4) 0.0313(16) Uani 1 1 d .
H127 H 0.1862 0.3945 0.4190 0.038 Uiso 1 1 d R
C2 C 0.4014(6) 0.6712(4) 0.2251(4) 0.0282(15) Uani 1 1 d .
N2 N 0.1084(4) 0.6592(4) 0.1711(3) 0.0297(13) Uani 1 1 d .
C27 C 0.2975(5) 0.3798(4) -0.0483(4) 0.0285(15) Uani 1 1 d .
H27 H 0.3561 0.3960 -0.0707 0.034 Uiso 1 1 d R
C109 C 0.4695(6) 0.6057(5) 0.6276(4) 0.0360(17) Uani 1 1 d .
109A H 0.4854 0.6514 0.5947 0.043 Uiso 1 1 d R
109B H 0.4574 0.5581 0.6000 0.043 Uiso 1 1 d R
109C H 0.5240 0.5910 0.6593 0.043 Uiso 1 1 d R
C20 C 0.5483(5) 0.6976(4) -0.0882(4) 0.0277(14) Uani 1 1 d .
H20 H 0.5279 0.7435 -0.0606 0.033 Uiso 1 1 d R
C129 C 0.3497(6) 0.2486(5) 0.4729(4) 0.0352(17) Uani 1 1 d .
C107 C 0.3501(6) 0.5580(5) 0.7181(4) 0.0306(15) Uani 1 1 d .
107A H 0.3958 0.5458 0.7577 0.037 Uiso 1 1 d R
107B H 0.3514 0.5087 0.6889 0.037 Uiso 1 1 d R
N7 N -0.3046(5) 0.6651(5) 0.2487(4) 0.0444(17) Uani 1 1 d .
C21 C 0.6274(5) 0.7041(5) -0.1379(4) 0.0295(15) Uani 1 1 d .
H21 H 0.6596 0.7534 -0.1434 0.035 Uiso 1 1 d R
C22 C 0.6589(5) 0.6354(4) -0.1793(4) 0.0264(14) Uani 1 1 d .
B4 B 0.2365(5) 0.5077(5) 0.5143(4) 0.0219(14) Uani 1 1 d .
C30 C 0.1290(6) 0.3243(5) 0.0211(4) 0.0329(16) Uani 1 1 d .
H30 H 0.0758 0.3029 0.0471 0.039 Uiso 1 1 d R
C110 C 0.0230(5) 0.7197(5) 0.6917(4) 0.0296(15) Uani 1 1 d .
110A H -0.0130 0.6921 0.6560 0.036 Uiso 1 1 d R
110B H -0.0249 0.7493 0.7238 0.036 Uiso 1 1 d R
C5 C 0.2792(6) 0.5745(5) 0.3164(4) 0.0361(18) Uani 1 1 d .
H5 H 0.2384 0.5438 0.3475 0.043 Uiso 1 1 d R
C115 C 0.3547(6) 0.8951(5) 0.5105(5) 0.042(2) Uani 1 1 d .
H115 H 0.3738 0.9451 0.5275 0.050 Uiso 1 1 d R
C131 C 0.3592(6) 0.3746(5) 0.5374(4) 0.0296(15) Uani 1 1 d .
H131 H 0.3892 0.4046 0.5718 0.036 Uiso 1 1 d R
C121 C -0.1291(6) 0.7113(5) 0.3754(4) 0.0305(15) Uani 1 1 d .
H121 H -0.1643 0.7636 0.3712 0.037 Uiso 1 1 d R
B1 B 0.4108(6) 0.6148(5) -0.0209(4) 0.0242(15) Uani 1 1 d .
C120 C -0.0516(6) 0.6982(4) 0.4227(4) 0.0302(15) Uani 1 1 d .
H120 H -0.0360 0.7418 0.4511 0.036 Uiso 1 1 d R
C25 C 0.7441(6) 0.6395(5) -0.2286(4) 0.0312(16) Uani 1 1 d .
C108 C 0.4016(6) 0.6984(5) 0.7188(4) 0.0370(17) Uani 1 1 d .
108A H 0.4497 0.6778 0.7541 0.044 Uiso 1 1 d R
108B H 0.3411 0.7179 0.7438 0.044 Uiso 1 1 d R
108C H 0.4268 0.7438 0.6896 0.044 Uiso 1 1 d R
C130 C 0.3937(6) 0.2923(5) 0.5260(4) 0.0370(17) Uani 1 1 d .
H130 H 0.4452 0.2668 0.5537 0.044 Uiso 1 1 d R
C7 C 0.4600(6) 0.7298(5) 0.1774(4) 0.0327(16) Uani 1 1 d .
H7A H 0.5060 0.7559 0.2071 0.039 Uiso 1 1 d R
H7B H 0.4981 0.6989 0.1401 0.039 Uiso 1 1 d R
C9 C 0.3487(6) 0.8524(5) 0.1986(4) 0.0369(18) Uani 1 1 d .
H9A H 0.4015 0.8744 0.2237 0.044 Uiso 1 1 d R
H9B H 0.3089 0.8214 0.2329 0.044 Uiso 1 1 d R
H9C H 0.3082 0.8979 0.1761 0.044 Uiso 1 1 d R
C12 C 0.0777(6) 0.7337(5) 0.2130(5) 0.0405(19) Uani 1 1 d .
H12A H 0.0475 0.7767 0.1806 0.049 Uiso 1 1 d R
H12B H 0.1348 0.7539 0.2342 0.049 Uiso 1 1 d R
H12C H 0.0308 0.7195 0.2512 0.049 Uiso 1 1 d R
C10 C 0.1471(6) 0.5884(5) 0.2202(4) 0.0310(16) Uani 1 1 d .
H10A H 0.1017 0.5807 0.2617 0.037 Uiso 1 1 d R
H10B H 0.1532 0.5372 0.1934 0.037 Uiso 1 1 d R
C11 C 0.0257(6) 0.6353(5) 0.1300(5) 0.0394(18) Uani 1 1 d .
H11A H -0.0293 0.6256 0.1631 0.047 Uiso 1 1 d R
H11B H 0.0453 0.5849 0.1049 0.047 Uiso 1 1 d R
H11C H 0.0062 0.6796 0.0949 0.047 Uiso 1 1 d R
C105 C 0.0542(6) 0.6229(5) 0.8038(4) 0.0333(16) Uani 1 1 d .
H105 H -0.0095 0.6376 0.8220 0.040 Uiso 1 1 d R
C32 C 0.1469(6) 0.1972(5) -0.0500(4) 0.0358(17) Uani 1 1 d .
C15 C 0.0946(7) 0.8101(6) -0.0822(4) 0.0421(19) Uani 1 1 d .
H15 H 0.0686 0.7918 -0.1246 0.051 Uiso 1 1 d R
C112 C 0.0318(7) 0.8319(5) 0.5994(5) 0.0414(19) Uani 1 1 d .
112A H 0.0018 0.7967 0.5668 0.050 Uiso 1 1 d R
112B H 0.0760 0.8665 0.5720 0.050 Uiso 1 1 d R
112C H -0.0189 0.8669 0.6237 0.050 Uiso 1 1 d R
C8 C 0.4441(6) 0.8433(5) 0.0856(4) 0.0390(18) Uani 1 1 d .
H8A H 0.4003 0.8880 0.0653 0.047 Uiso 1 1 d R
H8B H 0.4679 0.8067 0.0476 0.047 Uiso 1 1 d R
H8C H 0.4993 0.8665 0.1069 0.047 Uiso 1 1 d R
C14 C 0.1458(6) 0.7526(5) -0.0345(4) 0.0359(17) Uani 1 1 d .
H14 H 0.1552 0.6966 -0.0463 0.043 Uiso 1 1 d R
C3 C 0.4331(6) 0.6399(5) 0.2943(4) 0.0376(18) Uani 1 1 d .
H3 H 0.4945 0.6517 0.3110 0.045 Uiso 1 1 d R
C16 C 0.0816(7) 0.8940(6) -0.0662(5) 0.046(2) Uani 1 1 d .
H16 H 0.0489 0.9323 -0.0987 0.055 Uiso 1 1 d R
C33 C 0.0777(8) 0.0670(5) 0.6110(6) 0.051(2) Uani 1 1 d .
C128 C 0.2712(7) 0.2856(5) 0.4346(5) 0.0392(18) Uani 1 1 d .
H128 H 0.2387 0.2548 0.4023 0.047 Uiso 1 1 d R
C111 C 0.1263(7) 0.8335(5) 0.7076(5) 0.0387(18) Uani 1 1 d .
111A H 0.1679 0.8725 0.6830 0.046 Uiso 1 1 d R
111B H 0.1645 0.7989 0.7424 0.046 Uiso 1 1 d R
111C H 0.0722 0.8638 0.7327 0.046 Uiso 1 1 d R
C117 C 0.3325(9) 0.8078(6) 0.4122(5) 0.058(3) Uani 1 1 d .
H117 H 0.3386 0.7976 0.3625 0.069 Uiso 1 1 d R
B2 B 0.2775(6) 0.5234(5) 0.0141(4) 0.0253(16) Uani 1 1 d .
C114 C 0.3197(6) 0.8346(5) 0.5590(4) 0.0370(17) Uani 1 1 d .
H114 H 0.3190 0.8435 0.6090 0.044 Uiso 1 1 d R
C104 C 0.1198(7) 0.5684(5) 0.8443(4) 0.0400(19) Uani 1 1 d .
H104 H 0.0990 0.5455 0.8894 0.048 Uiso 1 1 d R
C18 C 0.1681(6) 0.8637(5) 0.0458(5) 0.0367(17) Uani 1 1 d .
H18 H 0.1920 0.8824 0.0888 0.044 Uiso 1 1 d R
C41 C 0.2131(8) 0.1000(6) 0.1225(6) 0.059(3) Uani 1 1 d .
H41 H 0.1707 0.1073 0.0832 0.070 Uiso 1 1 d R
C38 C 0.1141(8) 0.0592(5) 0.6819(6) 0.053(2) Uani 1 1 d .
H38 H 0.1824 0.0551 0.6881 0.064 Uiso 1 1 d R
C118 C 0.2964(7) 0.7482(5) 0.4603(4) 0.045(2) Uani 1 1 d .
H118 H 0.2782 0.6983 0.4425 0.054 Uiso 1 1 d R
C4 C 0.3716(7) 0.5911(5) 0.3378(4) 0.043(2) Uani 1 1 d .
H4 H 0.3940 0.5686 0.3826 0.051 Uiso 1 1 d R
C17 C 0.1181(7) 0.9205(5) -0.0027(5) 0.048(2) Uani 1 1 d .
H17 H 0.1082 0.9768 0.0083 0.057 Uiso 1 1 d R
C40 C 0.3117(8) 0.0796(5) 0.1105(6) 0.053(2) Uani 1 1 d .
C52 C 0.3205(8) 0.0434(7) 0.8178(6) 0.059(3) Uani 1 1 d .
H52 H 0.2913 0.0500 0.8642 0.070 Uiso 1 1 d R
C46 C 0.3568(9) 0.0700(7) 0.0365(6) 0.063(3) Uani 1 1 d .
H46A H 0.3229 0.0306 0.0105 0.075 Uiso 1 1 d R
H46B H 0.4252 0.0498 0.0411 0.075 Uiso 1 1 d R
H46C H 0.3527 0.1233 0.0099 0.075 Uiso 1 1 d R
C47 C 0.3535(8) -0.0364(7) 0.7961(6) 0.059(3) Uani 1 1 d .
C51 C 0.3303(9) 0.1141(7) 0.7738(6) 0.064(3) Uani 1 1 d .
H51 H 0.3037 0.1661 0.7889 0.077 Uiso 1 1 d R
C36 C -0.0477(11) 0.0621(8) 0.7347(8) 0.081(3) Uani 1 1 d .
H36 H -0.0911 0.0631 0.7753 0.097 Uiso 1 1 d R
C132 C 0.3842(7) 0.1625(5) 0.4569(6) 0.048(2) Uani 1 1 d .
C45 C 0.3723(8) 0.0708(6) 0.1735(6) 0.056(3) Uani 1 1 d .
H45 H 0.4398 0.0554 0.1673 0.068 Uiso 1 1 d R
C116 C 0.3599(7) 0.8825(5) 0.4374(5) 0.049(2) Uani 1 1 d .
H116 H 0.3817 0.9237 0.4046 0.058 Uiso 1 1 d R
C48 C 0.4012(8) -0.0402(7) 0.7261(6) 0.063(3) Uani 1 1 d .
H48 H 0.4256 -0.0918 0.7086 0.075 Uiso 1 1 d R
C34 C -0.0246(9) 0.0720(6) 0.6042(8) 0.071(3) Uani 1 1 d .
H34 H -0.0511 0.0772 0.5578 0.085 Uiso 1 1 d R
C49 C 0.4121(8) 0.0325(10) 0.6836(7) 0.077(4) Uani 1 1 d .
H49 H 0.4431 0.0291 0.6375 0.093 Uiso 1 1 d R
C43 C 0.2341(11) 0.1054(9) 0.2540(8) 0.087(3) Uani 1 1 d .
H43 H 0.2069 0.1168 0.3002 0.104 Uiso 1 1 d R
C44 C 0.3339(10) 0.0831(7) 0.2420(8) 0.079(4) Uani 1 1 d .
H44 H 0.3753 0.0760 0.2818 0.095 Uiso 1 1 d R
C37 C 0.0511(10) 0.0586(6) 0.7430(7) 0.071(3) Uani 1 1 d .
H37 H 0.0759 0.0531 0.7900 0.085 Uiso 1 1 d R
C39 C 0.1476(10) 0.0684(7) 0.5448(7) 0.074(3) Uani 1 1 d .
H39A H 0.1114 0.0779 0.5004 0.088 Uiso 1 1 d R
H39B H 0.1865 0.0156 0.5434 0.088 Uiso 1 1 d R
H39C H 0.1906 0.1127 0.5492 0.088 Uiso 1 1 d R
C42 C 0.1775(11) 0.1115(9) 0.1927(8) 0.087(3) Uani 1 1 d .
H42 H 0.1093 0.1235 0.1985 0.104 Uiso 1 1 d R
N4 N 0.1198(6) 0.1362(4) -0.0692(4) 0.0460(17) Uani 1 1 d .
N3 N 0.8126(5) 0.6406(5) -0.2664(4) 0.0471(18) Uani 1 1 d .
N8 N 0.4082(7) 0.0952(5) 0.4435(6) 0.071(3) Uani 1 1 d .
C50 C 0.3778(10) 0.1085(8) 0.7066(8) 0.081(3) Uani 1 1 d .
H50 H 0.3880 0.1568 0.6781 0.097 Uiso 1 1 d R
C35 C -0.0881(9) 0.0685(7) 0.6672(9) 0.078(4) Uani 1 1 d .
H35 H -0.1564 0.0703 0.6615 0.093 Uiso 1 1 d R
C53 C 0.3438(10) -0.1126(8) 0.8433(8) 0.087(4) Uani 1 1 d .
H53A H 0.3678 -0.1036 0.8910 0.104 Uiso 1 1 d R
H53B H 0.3827 -0.1587 0.8221 0.104 Uiso 1 1 d R
H53C H 0.2756 -0.1251 0.8477 0.104 Uiso 1 1 d R

loop_
_atom_site_aniso_label
_atom_site_aniso_U_11
_atom_site_aniso_U_22
_atom_site_aniso_U_33
_atom_site_aniso_U_23
_atom_site_aniso_U_13
_atom_site_aniso_U_12
Sn2 0.0288(3) 0.0239(2) 0.0181(2) 0.00050(17) -0.00126(17) -0.00350(18)
Sn1 0.0266(2) 0.0230(2) 0.0195(2) -0.00143(17) 0.00312(17) -0.00016(18)
O6 0.043(3) 0.019(2) 0.018(2) 0.0028(17) -0.001(2) -0.007(2)
C125 0.039(4) 0.035(4) 0.025(3) -0.002(3) -0.004(3) -0.004(3)
O1 0.030(3) 0.030(3) 0.028(2) -0.010(2) 0.008(2) -0.006(2)
O4 0.030(3) 0.029(3) 0.024(2) -0.0032(19) -0.005(2) 0.004(2)
O3 0.044(3) 0.015(2) 0.016(2) 0.0003(16) 0.0064(19) -0.009(2)
O5 0.037(3) 0.022(2) 0.019(2) 0.0006(18) -0.0054(19) 0.000(2)
O2 0.032(3) 0.023(2) 0.023(2) -0.0019(18) 0.007(2) -0.002(2)
C1 0.029(4) 0.022(3) 0.021(3) -0.005(2) 0.006(3) 0.001(3)
N5 0.028(3) 0.028(3) 0.028(3) 0.000(2) -0.006(2) -0.005(2)
C26 0.026(3) 0.023(3) 0.018(3) 0.011(2) -0.002(2) 0.001(3)
C126 0.035(4) 0.020(3) 0.018(3) 0.005(2) 0.007(3) -0.002(3)
C101 0.030(4) 0.017(3) 0.023(3) -0.003(2) 0.002(3) -0.007(3)
C6 0.042(4) 0.013(3) 0.018(3) -0.003(2) 0.008(3) 0.009(3)
C19 0.022(3) 0.022(3) 0.019(3) 0.001(2) -0.001(2) 0.003(2)
N1 0.032(3) 0.028(3) 0.028(3) -0.002(2) 0.002(2) -0.006(2)
C122 0.024(3) 0.032(4) 0.021(3) 0.007(3) 0.001(3) -0.004(3)
C113 0.038(4) 0.028(4) 0.023(3) 0.003(3) -0.003(3) -0.001(3)
C119 0.029(4) 0.030(4) 0.021(3) 0.002(3) 0.001(3) -0.005(3)
C29 0.036(4) 0.016(3) 0.029(3) 0.001(3) -0.006(3) -0.003(3)
C24 0.027(3) 0.024(3) 0.019(3) 0.002(2) 0.000(2) -0.002(3)
N6 0.036(3) 0.026(3) 0.024(3) 0.001(2) 0.002(2) -0.001(3)
C124 0.023(3) 0.024(3) 0.028(3) 0.006(3) -0.002(3) -0.003(3)
C13 0.024(3) 0.030(4) 0.023(3) 0.007(3) 0.001(3) -0.001(3)
C102 0.037(4) 0.020(3) 0.023(3) 0.000(2) -0.006(3) -0.003(3)
C103 0.049(5) 0.036(4) 0.022(3) 0.008(3) -0.008(3) -0.008(3)
C106 0.035(4) 0.022(3) 0.020(3) -0.001(2) 0.001(3) -0.004(3)
C23 0.028(4) 0.022(3) 0.025(3) -0.004(3) 0.002(3) 0.001(3)
C31 0.034(4) 0.023(3) 0.026(3) -0.002(3) 0.000(3) -0.003(3)
B3 0.027(4) 0.023(4) 0.022(3) 0.004(3) -0.001(3) -0.002(3)
C28 0.036(4) 0.026(3) 0.021(3) 0.001(3) -0.002(3) 0.000(3)
C123 0.031(4) 0.030(4) 0.025(3) 0.002(3) 0.001(3) -0.011(3)
C127 0.032(4) 0.022(3) 0.037(4) 0.004(3) -0.004(3) 0.006(3)
C2 0.034(4) 0.026(3) 0.024(3) -0.005(3) 0.000(3) 0.004(3)
N2 0.022(3) 0.029(3) 0.037(3) -0.001(3) 0.008(2) 0.002(2)
C27 0.025(4) 0.025(3) 0.035(4) 0.002(3) 0.001(3) -0.003(3)
C109 0.029(4) 0.038(4) 0.041(4) 0.003(3) -0.003(3) -0.003(3)
C20 0.035(4) 0.022(3) 0.025(3) -0.002(3) -0.001(3) 0.003(3)
C129 0.040(4) 0.023(4) 0.042(4) -0.001(3) 0.007(3) -0.002(3)
C107 0.034(4) 0.031(4) 0.028(4) 0.003(3) -0.012(3) -0.004(3)
N7 0.038(4) 0.052(4) 0.043(4) 0.000(3) -0.010(3) 0.002(3)
C21 0.033(4) 0.028(4) 0.027(3) 0.007(3) 0.000(3) -0.008(3)
C22 0.027(4) 0.029(4) 0.023(3) 0.003(3) 0.000(3) -0.002(3)
B4 0.020(4) 0.023(4) 0.022(3) 0.001(3) 0.007(3) 0.004(3)
C30 0.032(4) 0.038(4) 0.031(4) 0.000(3) 0.000(3) -0.014(3)
C110 0.027(4) 0.035(4) 0.026(3) -0.003(3) 0.004(3) 0.000(3)
C5 0.051(5) 0.034(4) 0.021(3) 0.001(3) 0.009(3) 0.008(3)
C115 0.042(5) 0.026(4) 0.057(5) 0.007(4) 0.005(4) -0.006(3)
C131 0.032(4) 0.031(4) 0.025(3) 0.000(3) 0.001(3) -0.001(3)
C121 0.034(4) 0.026(4) 0.031(4) -0.001(3) -0.004(3) 0.001(3)
B1 0.029(4) 0.024(4) 0.019(3) -0.001(3) -0.002(3) 0.002(3)
C120 0.033(4) 0.024(3) 0.034(4) -0.005(3) -0.004(3) -0.001(3)
C25 0.033(4) 0.032(4) 0.028(4) 0.002(3) 0.000(3) -0.004(3)
C108 0.037(4) 0.033(4) 0.042(4) -0.002(3) -0.008(3) -0.008(3)
C130 0.038(4) 0.035(4) 0.036(4) 0.007(3) 0.002(3) 0.004(3)
C7 0.035(4) 0.032(4) 0.033(4) -0.006(3) -0.003(3) -0.009(3)
C9 0.051(5) 0.029(4) 0.030(4) -0.009(3) -0.001(3) 0.002(3)
C12 0.039(5) 0.037(4) 0.045(5) -0.008(4) 0.010(4) 0.001(3)
C10 0.034(4) 0.028(4) 0.029(4) 0.000(3) 0.014(3) -0.004(3)
C11 0.026(4) 0.044(5) 0.048(5) -0.007(4) 0.003(3) -0.001(3)
C105 0.042(4) 0.036(4) 0.022(3) -0.001(3) 0.006(3) -0.009(3)
C32 0.041(5) 0.031(4) 0.035(4) -0.002(3) 0.001(3) -0.007(3)
C15 0.049(5) 0.049(5) 0.028(4) 0.003(3) -0.008(4) -0.002(4)
C112 0.047(5) 0.031(4) 0.042(5) 0.005(3) 0.001(4) 0.016(4)
C8 0.046(5) 0.037(4) 0.035(4) -0.005(3) 0.011(4) -0.014(4)
C14 0.043(5) 0.041(4) 0.024(3) -0.001(3) 0.002(3) 0.000(3)
C3 0.042(5) 0.034(4) 0.035(4) -0.004(3) -0.011(3) 0.011(3)
C16 0.048(5) 0.044(5) 0.043(5) 0.019(4) -0.004(4) 0.002(4)
C33 0.060(6) 0.027(4) 0.068(6) -0.001(4) -0.013(5) -0.002(4)
C128 0.050(5) 0.024(4) 0.044(5) -0.009(3) -0.007(4) -0.001(3)
C111 0.048(5) 0.027(4) 0.042(4) -0.008(3) 0.002(4) -0.002(3)
C117 0.086(8) 0.058(6) 0.026(4) 0.008(4) 0.012(4) -0.001(5)
B2 0.022(4) 0.031(4) 0.023(4) 0.010(3) -0.006(3) -0.008(3)
C114 0.044(5) 0.033(4) 0.034(4) 0.006(3) -0.004(3) -0.007(3)
C104 0.055(5) 0.046(5) 0.020(3) 0.006(3) -0.001(3) -0.014(4)
C18 0.036(4) 0.028(4) 0.046(5) -0.004(3) -0.010(3) 0.003(3)
C41 0.056(6) 0.049(6) 0.071(7) -0.003(5) -0.003(5) -0.003(5)
C38 0.063(6) 0.031(4) 0.067(6) 0.003(4) -0.021(5) -0.009(4)
C118 0.068(6) 0.038(5) 0.029(4) -0.005(3) 0.008(4) -0.006(4)
C4 0.059(6) 0.045(5) 0.021(4) 0.001(3) -0.002(3) 0.013(4)
C17 0.056(6) 0.026(4) 0.060(6) 0.006(4) -0.001(5) 0.005(4)
C40 0.065(6) 0.027(4) 0.066(6) 0.003(4) 0.009(5) -0.009(4)
C52 0.050(6) 0.070(7) 0.058(6) -0.024(5) -0.019(5) 0.009(5)
C46 0.077(8) 0.050(6) 0.060(6) 0.000(5) 0.005(6) -0.003(5)
C47 0.057(6) 0.058(6) 0.066(7) -0.015(5) -0.010(5) -0.004(5)
C51 0.064(7) 0.061(7) 0.068(7) -0.018(6) -0.023(6) 0.004(5)
C36 0.082(7) 0.067(6) 0.095(7) -0.010(5) -0.002(5) -0.016(5)
C132 0.041(5) 0.028(4) 0.074(6) 0.000(4) 0.004(4) -0.001(4)
C45 0.053(6) 0.039(5) 0.077(7) 0.000(5) -0.005(5) -0.007(4)
C116 0.055(6) 0.036(5) 0.053(5) 0.018(4) 0.012(4) -0.004(4)
C48 0.051(6) 0.066(7) 0.073(7) -0.035(6) 0.010(5) -0.002(5)
C34 0.075(8) 0.040(6) 0.099(9) -0.002(6) -0.037(7) -0.001(5)
C49 0.047(6) 0.120(12) 0.067(8) -0.025(8) 0.006(5) -0.013(7)
C43 0.081(7) 0.096(7) 0.080(7) -0.008(6) 0.012(5) 0.010(6)
C44 0.087(9) 0.054(7) 0.101(10) -0.012(7) -0.017(8) -0.022(6)
C37 0.097(10) 0.036(5) 0.079(8) -0.003(5) -0.006(7) -0.009(6)
C39 0.100(10) 0.053(7) 0.067(7) -0.005(5) -0.001(7) -0.007(6)
C42 0.081(7) 0.096(7) 0.080(7) -0.008(6) 0.012(5) 0.010(6)
N4 0.052(5) 0.035(4) 0.052(4) -0.008(3) 0.002(4) -0.006(3)
N3 0.033(4) 0.067(5) 0.041(4) 0.006(4) 0.011(3) -0.014(3)
N8 0.062(6) 0.031(4) 0.119(9) -0.010(5) -0.003(6) 0.006(4)
C50 0.082(7) 0.067(6) 0.095(7) -0.010(5) -0.002(5) -0.016(5)
C35 0.041(6) 0.050(6) 0.141(13) -0.007(7) 0.006(7) 0.003(5)
C53 0.066(8) 0.080(9) 0.116(12) -0.008(8) -0.004(8) -0.011(7)

loop_
_atom_type_symbol
_atom_type_description
_atom_type_scat_dispersion_real
_atom_type_scat_dispersion_imag
_atom_type_scat_source
C C 0.0033 0.0016 'International Tables Vol C Tables 4.2.6.8 and 6.1.1.4'
H H 0.0000 0.0000 'International Tables Vol C Tables 4.2.6.8 and 6.1.1.4'
O O 0.0106 0.0060 'International Tables Vol C Tables 4.2.6.8 and 6.1.1.4'
B B 0.0013 0.0007 'International Tables Vol C Tables 4.2.6.8 and 6.1.1.4'
N N 0.0061 0.0033 'International Tables Vol C Tables 4.2.6.8 and 6.1.1.4'
Sn Sn -0.6537 1.4246 'International Tables Vol C Tables 4.2.6.8 and 6.1.1.4'

loop_
_exptl_crystal_face_index_h
_exptl_crystal_face_index_k
_exptl_crystal_face_index_l
_exptl_crystal_face_perp_dist
-1 0 0 0.083
1 0 0 0.179
-1 1 0 0.048
0 -1 0 0.155
0 1 -1 0.136
0 -1 1 0.158
0 0 -1 0.279
0 1 1 0.157
1 1 0 0.225

loop_
_geom_angle_atom_site_label_1
_geom_angle_atom_site_label_2
_geom_angle_atom_site_label_3
_geom_angle
O4 Sn2 O6 87.66(19)
O4 Sn2 C101 105.7(2)
O6 Sn2 C101 101.0(2)
O4 Sn2 C113 97.0(2)
O6 Sn2 C113 106.7(2)
C101 Sn2 C113 144.7(3)
O4 Sn2 N5 163.02(19)
O6 Sn2 N5 76.29(19)
C101 Sn2 N5 72.6(2)
C113 Sn2 N5 93.0(2)
O3 Sn1 O1 87.58(19)
O3 Sn1 C13 105.0(2)
O1 Sn1 C13 98.2(2)
O3 Sn1 C1 101.6(2)
O1 Sn1 C1 105.6(2)
C13 Sn1 C1 144.8(3)
O3 Sn1 N2 77.32(19)
O1 Sn1 N2 164.12(19)
C13 Sn1 N2 90.5(2)
C1 Sn1 N2 73.2(2)
B4 O6 Sn2 127.6(5)
N7 C125 C122 179.4(9)
B1 O1 Sn1 126.8(5)
B3 O4 Sn2 126.8(5)
B2 O3 Sn1 128.8(4)
B3 O5 B4 126.0(6)
B1 O2 B2 127.0(6)
C6 C1 C2 122.6(7)
C6 C1 Sn1 117.2(5)
C2 C1 Sn1 120.2(5)
C109 N5 C108 110.0(6)
C109 N5 C107 110.9(6)
C108 N5 C107 109.6(6)
C109 N5 Sn2 115.2(4)
C108 N5 Sn2 111.1(5)
C107 N5 Sn2 99.6(4)
C27 C26 C31 116.4(6)
C27 C26 B2 122.2(6)
C31 C26 B2 121.4(6)
C127 C126 C131 118.1(6)
C127 C126 B4 120.0(6)
C131 C126 B4 121.8(6)
C106 C101 C102 122.1(6)
C106 C101 Sn2 120.2(5)
C102 C101 Sn2 117.8(5)
C1 C6 C5 118.5(7)
C1 C6 C10 120.6(6)
C5 C6 C10 121.0(7)
C20 C19 C24 117.7(6)
C20 C19 B1 122.8(6)
C24 C19 B1 119.5(6)
C8 N1 C7 110.3(6)
C8 N1 C9 109.1(6)
C7 N1 C9 109.2(6)
C123 C122 C121 120.0(6)
C123 C122 C125 119.3(7)
C121 C122 C125 120.6(7)
C118 C113 C114 117.5(7)
C118 C113 Sn2 116.1(6)
C114 C113 Sn2 126.4(5)
C120 C119 C124 117.9(6)
C120 C119 B3 121.5(6)
C124 C119 B3 120.6(6)
C28 C29 C30 119.2(6)
C28 C29 C32 120.5(7)
C30 C29 C32 120.3(7)
C23 C24 C19 121.4(6)
C23 C24 H24 119.1
C19 C24 H24 119.6
C112 N6 C111 109.6(6)
C112 N6 C110 110.7(6)
C111 N6 C110 110.1(6)
C123 C124 C119 121.6(7)
C123 C124 H124 119.1
C119 C124 H124 119.3
C18 C13 C14 118.4(7)
C18 C13 Sn1 125.3(5)
C14 C13 Sn1 116.2(5)
C103 C102 C101 117.3(7)
C103 C102 C107 123.5(7)
C101 C102 C107 119.1(6)
C104 C103 C102 120.8(7)
C104 C103 H103 119.6
C102 C103 H103 119.6
C101 C106 C105 119.7(7)
C101 C106 C110 118.1(6)
C105 C106 C110 122.2(7)
C24 C23 C22 120.0(6)
C24 C23 H23 120.1
C22 C23 H23 120.0
C30 C31 C26 121.2(7)
C30 C31 H31 119.3
C26 C31 H31 119.4
O4 B3 O5 125.0(6)
O4 B3 C119 120.4(6)
O5 B3 C119 114.6(6)
C27 C28 C29 121.1(7)
C27 C28 H28 119.6
C29 C28 H28 119.3
C124 C123 C122 119.2(7)
C124 C123 H123 120.1
C122 C123 H123 120.7
C126 C127 C128 121.0(7)
C126 C127 H127 119.8
C128 C127 H127 119.1
C1 C2 C3 118.4(7)
C1 C2 C7 119.1(6)
C3 C2 C7 122.5(7)
C11 N2 C12 110.1(6)
C11 N2 C10 110.7(6)
C12 N2 C10 111.0(6)
C11 N2 Sn1 115.1(5)
C12 N2 Sn1 109.2(5)
C10 N2 Sn1 100.4(4)
C28 C27 C26 122.3(7)
C28 C27 H27 118.5
C26 C27 H27 119.2
N5 C109 109A 110.0
N5 C109 109B 109.4
109A C109 109B 109.5
N5 C109 109C 109.0
109A C109 109C 109.5
109B C109 109C 109.5
C19 C20 C21 122.0(6)
C19 C20 H20 119.4
C21 C20 H20 118.6
C128 C129 C130 120.5(7)
C128 C129 C132 117.8(8)
C130 C129 C132 121.8(8)
N5 C107 C102 110.4(6)
N5 C107 107A 109.6
C102 C107 107A 109.7
N5 C107 107B 109.7
C102 C107 107B 109.3
107A C107 107B 108.1
C20 C21 C22 119.0(6)
C20 C21 H21 120.8
C22 C21 H21 120.2
C23 C22 C21 120.1(6)
C23 C22 C25 120.1(6)
C21 C22 C25 119.8(6)
O6 B4 O5 124.8(6)
O6 B4 C126 121.6(6)
O5 B4 C126 113.7(6)
C29 C30 C31 119.7(7)
C29 C30 H30 119.5
C31 C30 H30 120.8
N6 C110 C106 109.7(6)
N6 C110 110A 110.0
C106 C110 110A 109.4
N6 C110 110B 109.7
C106 C110 110B 109.7
110A C110 110B 108.2
C4 C5 C6 118.9(7)
C4 C5 H5 120.3
C6 C5 H5 120.7
C116 C115 C114 120.2(8)
C116 C115 H115 119.4
C114 C115 H115 120.4
C130 C131 C126 121.6(7)
C130 C131 H131 119.5
C126 C131 H131 118.8
C120 C121 C122 119.7(7)
C120 C121 H121 120.2
C122 C121 H121 120.1
O1 B1 O2 124.5(7)
O1 B1 C19 120.3(6)
O2 B1 C19 115.3(6)
C121 C120 C119 121.5(7)
C121 C120 H120 119.2
C119 C120 H120 119.3
N3 C25 C22 178.0(9)
N5 C108 108A 109.2
N5 C108 108B 109.1
108A C108 108B 109.5
N5 C108 108C 110.1
108A C108 108C 109.5
108B C108 108C 109.5
C131 C130 C129 119.0(7)
C131 C130 H130 120.0
C129 C130 H130 121.0
N1 C7 C2 109.3(6)
N1 C7 H7A 109.8
C2 C7 H7A 109.5
N1 C7 H7B 109.8
C2 C7 H7B 110.1
H7A C7 H7B 108.2
N1 C9 H9A 109.4
N1 C9 H9B 108.7
H9A C9 H9B 109.5
N1 C9 H9C 110.3
H9A C9 H9C 109.5
H9B C9 H9C 109.5
N2 C12 H12A 109.2
N2 C12 H12B 109.5
H12A C12 H12B 109.5
N2 C12 H12C 109.8
H12A C12 H12C 109.5
H12B C12 H12C 109.5
N2 C10 C6 109.6(6)
N2 C10 H10A 110.4
C6 C10 H10A 109.9
N2 C10 H10B 109.4
C6 C10 H10B 109.4
H10A C10 H10B 108.2
N2 C11 H11A 109.4
N2 C11 H11B 109.5
H11A C11 H11B 109.5
N2 C11 H11C 109.5
H11A C11 H11C 109.5
H11B C11 H11C 109.5
C104 C105 C106 118.9(7)
C104 C105 H105 120.7
C106 C105 H105 120.4
N4 C32 C29 176.4(9)
C16 C15 C14 120.2(8)
C16 C15 H15 120.0
C14 C15 H15 119.8
N6 C112 112A 109.5
N6 C112 112B 109.7
112A C112 112B 109.5
N6 C112 112C 109.1
112A C112 112C 109.5
112B C112 112C 109.5
N1 C8 H8A 110.1
N1 C8 H8B 109.0
H8A C8 H8B 109.5
N1 C8 H8C 109.3
H8A C8 H8C 109.5
H8B C8 H8C 109.5
C15 C14 C13 120.4(8)
C15 C14 H14 119.4
C13 C14 H14 120.2
C4 C3 C2 119.4(8)
C4 C3 H3 120.1
C2 C3 H3 120.5
C17 C16 C15 119.8(8)
C17 C16 H16 120.2
C15 C16 H16 120.0
C34 C33 C38 117.4(11)
C34 C33 C39 121.7(11)
C38 C33 C39 120.9(10)
C129 C128 C127 119.7(7)
C129 C128 H128 120.2
C127 C128 H128 120.0
N6 C111 111A 109.9
N6 C111 111B 109.1
111A C111 111B 109.5
N6 C111 111C 109.4
111A C111 111C 109.5
111B C111 111C 109.5
C118 C117 C116 120.4(8)
C118 C117 H117 119.7
C116 C117 H117 119.9
O3 B2 O2 123.7(7)
O3 B2 C26 122.1(6)
O2 B2 C26 114.1(6)
C115 C114 C113 121.5(8)
C115 C114 H114 118.9
C113 C114 H114 119.6
C103 C104 C105 121.0(7)
C103 C104 H104 119.3
C105 C104 H104 119.8
C17 C18 C13 120.5(8)
C17 C18 H18 119.7
C13 C18 H18 119.7
C40 C41 C42 119.2(12)
C40 C41 H41 120.2
C42 C41 H41 120.6
C37 C38 C33 121.5(11)
C37 C38 H38 119.3
C33 C38 H38 119.2
C117 C118 C113 121.0(8)
C117 C118 H118 119.3
C113 C118 H118 119.8
C5 C4 C3 122.1(7)
C5 C4 H4 118.8
C3 C4 H4 119.1
C16 C17 C18 120.6(8)
C16 C17 H17 119.6
C18 C17 H17 119.8
C41 C40 C45 116.9(10)
C41 C40 C46 122.7(11)
C45 C40 C46 120.3(10)
C51 C52 C47 122.6(11)
C51 C52 H52 117.8
C47 C52 H52 119.5
C40 C46 H46A 110.1
C40 C46 H46B 108.6
H46A C46 H46B 109.5
C40 C46 H46C 109.7
H46A C46 H46C 109.5
H46B C46 H46C 109.5
C52 C47 C48 115.6(11)
C52 C47 C53 122.9(11)
C48 C47 C53 121.4(11)
C52 C51 C50 120.3(11)
C52 C51 H51 120.3
C50 C51 H51 119.4
C37 C36 C35 121.6(14)
C37 C36 H36 120.8
C35 C36 H36 117.5
N8 C132 C129 177.8(11)
C44 C45 C40 121.8(11)
C44 C45 H45 119.2
C40 C45 H45 119.0
C115 C116 C117 119.4(8)
C115 C116 H116 120.3
C117 C116 H116 120.3
C49 C48 C47 120.4(10)
C49 C48 H48 119.8
C47 C48 H48 119.8
C33 C34 C35 120.4(12)
C33 C34 H34 119.4
C35 C34 H34 120.2
C50 C49 C48 121.8(12)
C50 C49 H49 118.7
C48 C49 H49 119.5
C44 C43 C42 115.5(13)
C44 C43 H43 122.5
C42 C43 H43 122.0
C43 C44 C45 121.3(13)
C43 C44 H44 119.2
C45 C44 H44 119.6
C36 C37 C38 119.8(13)
C36 C37 H37 119.1
C38 C37 H37 121.1
C33 C39 H39A 110.9
C33 C39 H39B 108.9
H39A C39 H39B 109.5
C33 C39 H39C 108.6
H39A C39 H39C 109.5
H39B C39 H39C 109.5
C41 C42 C43 125.2(14)
C41 C42 H42 116.3
C43 C42 H42 118.5
C49 C50 C51 119.2(13)
C49 C50 H50 120.5
C51 C50 H50 120.3
C36 C35 C34 119.2(12)
C36 C35 H35 121.6
C34 C35 H35 119.2
C47 C53 H53A 109.1
C47 C53 H53B 109.1
H53A C53 H53B 109.5
C47 C53 H53C 110.2
H53A C53 H53C 109.5
H53B C53 H53C 109.5

loop_
_geom_bond_atom_site_label_1
_geom_bond_atom_site_label_2
_geom_bond_distance
Sn2 O4 2.048(5)
Sn2 O6 2.058(5)
Sn2 C101 2.106(6)
Sn2 C113 2.115(7)
Sn2 N5 2.566(6)
Sn1 O3 2.045(4)
Sn1 O1 2.045(5)
Sn1 C13 2.113(7)
Sn1 C1 2.113(7)
Sn1 N2 2.542(6)
O6 B4 1.310(9)
C125 N7 1.140(10)
C125 C122 1.446(10)
O1 B1 1.343(9)
O4 B3 1.331(9)
O3 B2 1.308(10)
O5 B3 1.371(9)
O5 B4 1.390(9)
O2 B1 1.369(9)
O2 B2 1.383(9)
C1 C6 1.384(9)
C1 C2 1.386(10)
N5 C109 1.453(10)
N5 C108 1.467(9)
N5 C107 1.478(9)
C26 C27 1.400(10)
C26 C31 1.412(9)
C26 B2 1.572(10)
C126 C127 1.383(10)
C126 C131 1.396(10)
C126 B4 1.600(10)
C101 C106 1.386(10)
C101 C102 1.404(10)
C6 C5 1.425(10)
C6 C10 1.492(11)
C19 C20 1.389(9)
C19 C24 1.397(9)
C19 B1 1.584(10)
N1 C8 1.467(9)
N1 C7 1.478(10)
N1 C9 1.480(9)
C122 C123 1.394(10)
C122 C121 1.396(10)
C113 C118 1.389(10)
C113 C114 1.381(11)
C119 C120 1.394(10)
C119 C124 1.399(10)
C119 B3 1.594(10)
C29 C28 1.375(10)
C29 C30 1.395(10)
C29 C32 1.435(10)
C24 C23 1.378(9)
C24 H24 0.9300
N6 C112 1.457(9)
N6 C111 1.471(10)
N6 C110 1.477(9)
C124 C123 1.386(10)
C124 H124 0.9299
C13 C18 1.395(10)
C13 C14 1.399(10)
C102 C103 1.397(10)
C102 C107 1.491(11)
C103 C104 1.387(12)
C103 H103 0.9301
C106 C105 1.390(9)
C106 C110 1.509(10)
C23 C22 1.384(9)
C23 H23 0.9300
C31 C30 1.397(10)
C31 H31 0.9300
C28 C27 1.363(10)
C28 H28 0.9301
C123 H123 0.9300
C127 C128 1.401(10)
C127 H127 0.9301
C2 C3 1.407(10)
C2 C7 1.506(10)
N2 C11 1.454(10)
N2 C12 1.470(9)
N2 C10 1.485(9)
C27 H27 0.9300
C109 109A 0.9599
C109 109B 0.9597
C109 109C 0.9601
C20 C21 1.387(10)
C20 H20 0.9301
C129 C128 1.370(12)
C129 C130 1.398(11)
C129 C132 1.457(11)
C107 107A 0.9699
C107 107B 0.9700
C21 C22 1.394(10)
C21 H21 0.9300
C22 C25 1.442(10)
C30 H30 0.9301
C110 110A 0.9699
C110 110B 0.9701
C5 C4 1.371(13)
C5 H5 0.9299
C115 C116 1.359(13)
C115 C114 1.384(11)
C115 H115 0.9302
C131 C130 1.383(11)
C131 H131 0.9299
C121 C120 1.379(10)
C121 H121 0.9300
C120 H120 0.9300
C25 N3 1.138(10)
C108 108A 0.9600
C108 108B 0.9598
C108 108C 0.9601
C130 H130 0.9299
C7 H7A 0.9701
C7 H7B 0.9698
C9 H9A 0.9600
C9 H9B 0.9599
C9 H9C 0.9601
C12 H12A 0.9599
C12 H12B 0.9599
C12 H12C 0.9602
C10 H10A 0.9699
C10 H10B 0.9700
C11 H11A 0.9600
C11 H11B 0.9601
C11 H11C 0.9599
C105 C104 1.398(12)
C105 H105 0.9300
C32 N4 1.143(10)
C15 C16 1.382(12)
C15 C14 1.397(11)
C15 H15 0.9300
C112 112A 0.9599
C112 112B 0.9600
C112 112C 0.9600
C8 H8A 0.9599
C8 H8B 0.9599
C8 H8C 0.9600
C14 H14 0.9299
C3 C4 1.392(12)
C3 H3 0.9300
C16 C17 1.373(13)
C16 H16 0.9300
C33 C34 1.388(15)
C33 C38 1.398(14)
C33 C39 1.512(16)
C128 H128 0.9302
C111 111A 0.9601
C111 111B 0.9600
C111 111C 0.9600
C117 C118 1.375(12)
C117 C116 1.383(14)
C117 H117 0.9301
C114 H114 0.9300
C104 H104 0.9300
C18 C17 1.392(11)
C18 H18 0.9300
C41 C40 1.359(14)
C41 C42 1.371(16)
C41 H41 0.9301
C38 C37 1.382(16)
C38 H38 0.9300
C118 H118 0.9300
C4 H4 0.9301
C17 H17 0.9301
C40 C45 1.430(15)
C40 C46 1.475(14)
C52 C51 1.370(16)
C52 C47 1.389(14)
C52 H52 0.9299
C46 H46A 0.9600
C46 H46B 0.9599
C46 H46C 0.9601
C47 C48 1.416(15)
C47 C53 1.473(17)
C51 C50 1.369(17)
C51 H51 0.9300
C36 C37 1.345(18)
C36 C35 1.362(19)
C36 H36 0.9299
C132 N8 1.134(11)
C45 C44 1.357(17)
C45 H45 0.9300
C116 H116 0.9300
C48 C49 1.384(18)
C48 H48 0.9299
C34 C35 1.415(18)
C34 H34 0.9300
C49 C50 1.347(18)
C49 H49 0.9301
C43 C44 1.381(18)
C43 C42 1.373(19)
C43 H43 0.9300
C44 H44 0.9301
C37 H37 0.9299
C39 H39A 0.9601
C39 H39B 0.9600
C39 H39C 0.9601
C42 H42 0.9300
C50 H50 0.9301
C35 H35 0.9301
C53 H53A 0.9600
C53 H53B 0.9600
C53 H53C 0.9601

loop_
_platon_squeeze_void_nr
_platon_squeeze_void_average_x
_platon_squeeze_void_average_y
_platon_squeeze_void_average_z
_platon_squeeze_void_volume
_platon_squeeze_void_count_electrons
1 0.403 0.238 0.297 7.9 -0.1
2 0.500 0.500 0.500 7.2 -0.4
3 0.597 0.762 0.703 7.9 0.8
